data_4312698
loop_
_publ_author_name
'Yanjuan Qi'
'Yonghui Wang'
'Changwen Hu'
'Minhua Cao'
'Li Mao'
'Enbo Wang'

_publ_section_title
;
 A New Type of Single-Helix Coordination Polymer with Mixed Ligands
 [M2(phen)2(e,a-cis-1,4-chdc)2(H2O)2]n (M = Co and Ni; phen =
 1,10-phenanthroline; chdc = cyclohexanedicarboxylate)
;
_journal_name_full 'Inorganic Chemistry'
_journal_page_first 8519
_journal_page_last 8523
_journal_paper_doi 10.1021/ic034796p
_journal_volume 42
_journal_year 2003
_chemical_formula_sum 'C40 H36 N4 Ni2 O10'
_chemical_formula_weight 850.15
_chemical_name_systematic
; 
 ? 
;
_space_group_IT_number 14
_symmetry_cell_setting monoclinic
_symmetry_space_group_name_Hall '-P 2ybc'
_symmetry_space_group_name_H-M 'P 1 21/c 1'
_atom_sites_solution_hydrogens geom
_atom_sites_solution_primary direct
_atom_sites_solution_secondary difmap
_audit_creation_method SHELXL-97
_cell_angle_alpha 90.00
_cell_angle_beta 100.31(2)
_cell_angle_gamma 90.00
_cell_formula_units_Z 2
_cell_length_a 9.8921(6)
_cell_length_b 9.0151(4)
_cell_length_c 20.1628(17)
_cell_measurement_temperature 293(2)
_cell_volume 1769.1(2)
_computing_structure_refinement 'SHELXL-97 (Sheldrick, 1997)'
_computing_structure_solution 'SHELXS-97 (Sheldrick, 1990)'
_diffrn_ambient_temperature 293(2)
_diffrn_measured_fraction_theta_full 0.938
_diffrn_measured_fraction_theta_max 0.938
_diffrn_radiation_monochromator graphite
_diffrn_radiation_source 'fine-focus sealed tube'
_diffrn_radiation_type MoK\a
_diffrn_radiation_wavelength 0.71073
_diffrn_reflns_av_R_equivalents 0.0347
_diffrn_reflns_av_sigmaI/netI 0.0733
_diffrn_reflns_limit_h_max 12
_diffrn_reflns_limit_h_min -12
_diffrn_reflns_limit_k_max 11
_diffrn_reflns_limit_k_min -11
_diffrn_reflns_limit_l_max 26
_diffrn_reflns_limit_l_min -26
_diffrn_reflns_number 6747
_diffrn_reflns_theta_full 27.48
_diffrn_reflns_theta_max 27.48
_diffrn_reflns_theta_min 2.48
_exptl_absorpt_coefficient_mu 1.133
_exptl_crystal_density_diffrn 1.596
_exptl_crystal_density_method 'not measured'
_exptl_crystal_F_000 880
_exptl_crystal_size_max 0.4
_exptl_crystal_size_mid 0.3
_exptl_crystal_size_min 0.2
_refine_diff_density_max 0.638
_refine_diff_density_min -0.264
_refine_diff_density_rms 0.073
_refine_ls_extinction_method none
_refine_ls_goodness_of_fit_ref 1.062
_refine_ls_hydrogen_treatment mixed
_refine_ls_matrix_type full
_refine_ls_number_parameters 253
_refine_ls_number_reflns 3810
_refine_ls_number_restraints 0
_refine_ls_restrained_S_all 1.062
_refine_ls_R_factor_all 0.0697
_refine_ls_R_factor_gt 0.0401
_refine_ls_shift/su_max 0.001
_refine_ls_shift/su_mean 0.000
_refine_ls_structure_factor_coef Fsqd
_refine_ls_weighting_details 'calc w=1/[\s^2^(Fo^2^)+(0.0300P)^2^+0.0000P] where P=(Fo^2^+2Fc^2^)/3'
_refine_ls_weighting_scheme calc
_refine_ls_wR_factor_gt 0.0828
_refine_ls_wR_factor_ref 0.0867
_reflns_number_gt 2574
_reflns_number_total 3810
_reflns_threshold_expression >2sigma(I)
_cod_data_source_file ic034796psi20031002_084516.cif
_cod_data_source_block dss343
_cod_depositor_comments
;
The following automatic conversions were performed:

'_symmetry_cell_setting' value 'Monoclinic' changed to 'monoclinic'
according to the built-in table from CIF Core dictionary named
'cif_core.dic' version 2.4.1 from 2010-06-29.

Automatic conversion script
Id: cif_fix_values 1646 2011-03-28 12:23:43Z adriana 
;
_cod_original_cell_volume 1769.0(2)
_cod_database_code 4312698

loop_
_symmetry_equiv_pos_as_xyz
'x, y, z'
'-x, y+1/2, -z+1/2'
'-x, -y, -z'
'x, -y-1/2, z-1/2'

loop_
_atom_site_label
_atom_site_type_symbol
_atom_site_fract_x
_atom_site_fract_y
_atom_site_fract_z
_atom_site_U_iso_or_equiv
_atom_site_adp_type
_atom_site_occupancy
_atom_site_symmetry_multiplicity
_atom_site_calc_flag
_atom_site_refinement_flags
_atom_site_disorder_assembly
_atom_site_disorder_group
Ni Ni 0.69481(4) -0.55454(4) 0.60593(2) 0.02348(11) Uani 1 1 d . . .
O1 O 0.6233(2) -0.5475(2) 0.69443(11) 0.0368(5) Uani 1 1 d . . .
O2 O 0.4235(2) -0.6646(3) 0.66397(13) 0.0452(6) Uani 1 1 d . . .
O3 O 0.23614(19) -0.8322(2) 0.87295(11) 0.0281(5) Uani 1 1 d . . .
O4 O 0.43221(18) -0.8780(2) 0.93854(11) 0.0271(5) Uani 1 1 d . . .
OW O 0.55831(19) -0.7191(2) 0.56721(11) 0.0299(5) Uani 1 1 d . . .
N1 N 0.7915(2) -0.5864(2) 0.52324(13) 0.0245(6) Uani 1 1 d . . .
N2 N 0.8617(2) -0.6801(3) 0.65027(13) 0.0267(6) Uani 1 1 d . . .
C1 C 0.7546(3) -0.5385(3) 0.46069(17) 0.0316(7) Uani 1 1 d . . .
H1 H 0.6789 -0.4759 0.4507 0.038 Uiso 1 1 calc R . .
C2 C 0.8246(3) -0.5779(4) 0.40899(18) 0.0414(9) Uani 1 1 d . . .
H2 H 0.7960 -0.5415 0.3656 0.050 Uiso 1 1 calc R . .
C3 C 0.9350(3) -0.6700(4) 0.42272(19) 0.0453(9) Uani 1 1 d . . .
H3 H 0.9821 -0.6973 0.3886 0.054 Uiso 1 1 calc R . .
C4 C 0.9776(3) -0.7239(3) 0.48862(18) 0.0343(8) Uani 1 1 d . . .
C5 C 0.9017(3) -0.6790(3) 0.53751(16) 0.0255(7) Uani 1 1 d . . .
C6 C 0.9410(3) -0.7267(3) 0.60533(16) 0.0261(7) Uani 1 1 d . . .
C7 C 1.0581(3) -0.8156(3) 0.62445(18) 0.0321(8) Uani 1 1 d . . .
C8 C 1.0939(3) -0.8546(4) 0.6920(2) 0.0424(9) Uani 1 1 d . . .
H8 H 1.1719 -0.9117 0.7067 0.051 Uiso 1 1 calc R . .
C9 C 1.0143(3) -0.8087(4) 0.73620(18) 0.0428(9) Uani 1 1 d . . .
H9 H 1.0367 -0.8347 0.7815 0.051 Uiso 1 1 calc R . .
C10 C 0.8977(3) -0.7218(3) 0.71311(18) 0.0358(8) Uani 1 1 d . . .
H10 H 0.8434 -0.6923 0.7440 0.043 Uiso 1 1 calc R . .
C11 C 1.0936(3) -0.8184(4) 0.5087(2) 0.0484(10) Uani 1 1 d . . .
H11 H 1.1429 -0.8521 0.4764 0.058 Uiso 1 1 calc R . .
C12 C 1.1327(3) -0.8597(4) 0.5733(2) 0.0472(10) Uani 1 1 d . . .
H12 H 1.2105 -0.9185 0.5850 0.057 Uiso 1 1 calc R . .
C13 C 0.5094(3) -0.5919(3) 0.70568(17) 0.0302(7) Uani 1 1 d . . .
C14 C 0.4770(3) -0.5524(3) 0.77480(16) 0.0327(7) Uani 1 1 d . . .
C15 C 0.3269(3) -0.5722(4) 0.77960(17) 0.0355(8) Uani 1 1 d . . .
H15A H 0.3002 -0.6740 0.7685 0.043 Uiso 1 1 calc R . .
H15B H 0.2715 -0.5084 0.7467 0.043 Uiso 1 1 calc R . .
C16 C 0.2975(3) -0.5363(3) 0.84876(16) 0.0306(7) Uani 1 1 d . . .
H16A H 0.3116 -0.4310 0.8571 0.037 Uiso 1 1 calc R . .
H16B H 0.2018 -0.5579 0.8496 0.037 Uiso 1 1 calc R . .
C17 C 0.3873(3) -0.6226(3) 0.90537(16) 0.0241(7) Uani 1 1 d . . .
C18 C 0.5396(3) -0.6032(3) 0.89913(16) 0.0266(7) Uani 1 1 d . . .
H18A H 0.5664 -0.5009 0.9088 0.032 Uiso 1 1 calc R . .
H18B H 0.5960 -0.6653 0.9324 0.032 Uiso 1 1 calc R . .
C19 C 0.5665(3) -0.6435(3) 0.82964(16) 0.0291(7) Uani 1 1 d . . .
H19A H 0.5478 -0.7481 0.8214 0.035 Uiso 1 1 calc R . .
H19B H 0.6626 -0.6261 0.8278 0.035 Uiso 1 1 calc R . .
C20 C 0.3495(3) -0.7860(3) 0.90490(15) 0.0230(6) Uani 1 1 d . . .

loop_
_atom_site_aniso_label
_atom_site_aniso_U_11
_atom_site_aniso_U_22
_atom_site_aniso_U_33
_atom_site_aniso_U_23
_atom_site_aniso_U_13
_atom_site_aniso_U_12
Ni 0.02444(18) 0.02700(18) 0.0190(2) -0.0007(2) 0.00389(14) 0.00337(16)
O1 0.0344(11) 0.0546(13) 0.0235(13) -0.0031(12) 0.0109(10) -0.0006(10)
O2 0.0437(13) 0.0631(15) 0.0304(15) -0.0048(13) 0.0111(12) -0.0102(12)
O3 0.0238(10) 0.0320(10) 0.0272(13) 0.0027(10) 0.0008(9) -0.0033(8)
O4 0.0271(10) 0.0275(10) 0.0252(13) 0.0049(10) 0.0008(9) 0.0000(8)
OW 0.0359(11) 0.0247(10) 0.0285(14) -0.0013(10) 0.0039(10) -0.0019(8)
N1 0.0214(11) 0.0287(13) 0.0232(15) 0.0003(11) 0.0031(11) 0.0004(9)
N2 0.0257(12) 0.0327(14) 0.0205(16) -0.0013(12) 0.0005(11) 0.0016(10)
C1 0.0266(14) 0.0404(18) 0.0266(19) 0.0043(16) 0.0018(13) 0.0011(13)
C2 0.0421(19) 0.058(2) 0.024(2) 0.0044(17) 0.0047(16) -0.0017(16)
C3 0.0407(18) 0.070(2) 0.032(2) -0.004(2) 0.0230(17) 0.0002(17)
C4 0.0296(16) 0.0448(17) 0.032(2) 0.0014(17) 0.0150(15) 0.0022(14)
C5 0.0227(14) 0.0260(15) 0.028(2) -0.0008(14) 0.0050(13) -0.0006(11)
C6 0.0254(14) 0.0267(15) 0.0257(19) -0.0005(14) 0.0035(13) -0.0019(11)
C7 0.0249(15) 0.0331(17) 0.037(2) 0.0029(16) 0.0026(15) 0.0053(12)
C8 0.0318(17) 0.0425(19) 0.048(3) 0.0065(18) -0.0051(17) 0.0092(14)
C9 0.0431(18) 0.051(2) 0.029(2) 0.0109(18) -0.0082(17) 0.0048(16)
C10 0.0401(17) 0.0429(18) 0.023(2) -0.0022(16) 0.0012(15) 0.0024(14)
C11 0.0424(19) 0.057(2) 0.052(3) 0.004(2) 0.0269(19) 0.0192(16)
C12 0.0313(18) 0.052(2) 0.061(3) 0.013(2) 0.0148(19) 0.0184(16)
C13 0.0305(15) 0.0353(17) 0.026(2) 0.0082(14) 0.0086(15) 0.0064(13)
C14 0.0320(15) 0.0456(17) 0.0212(18) 0.0039(17) 0.0073(14) 0.0055(14)
C15 0.0316(15) 0.0477(19) 0.028(2) 0.0099(17) 0.0079(14) 0.0113(14)
C16 0.0298(15) 0.0318(16) 0.032(2) 0.0026(15) 0.0108(14) 0.0076(12)
C17 0.0248(14) 0.0233(14) 0.0250(19) 0.0016(13) 0.0067(13) -0.0018(11)
C18 0.0276(14) 0.0295(15) 0.0219(18) 0.0004(13) 0.0023(13) -0.0059(11)
C19 0.0242(14) 0.0364(16) 0.028(2) 0.0034(15) 0.0071(14) -0.0042(12)
C20 0.0263(14) 0.0274(14) 0.0168(17) 0.0016(13) 0.0080(13) 0.0008(11)

loop_
_atom_type_symbol
_atom_type_description
_atom_type_scat_dispersion_real
_atom_type_scat_dispersion_imag
_atom_type_scat_source
C C 0.0033 0.0016 'International Tables Vol C Tables 4.2.6.8 and 6.1.1.4'
H H 0.0000 0.0000 'International Tables Vol C Tables 4.2.6.8 and 6.1.1.4'
N N 0.0061 0.0033 'International Tables Vol C Tables 4.2.6.8 and 6.1.1.4'
O O 0.0106 0.0060 'International Tables Vol C Tables 4.2.6.8 and 6.1.1.4'
Ni Ni 0.3393 1.1124 'International Tables Vol C Tables 4.2.6.8 and 6.1.1.4'

loop_
_geom_angle_atom_site_label_1
_geom_angle_atom_site_label_2
_geom_angle_atom_site_label_3
_geom_angle
_geom_angle_site_symmetry_1
_geom_angle_site_symmetry_3
_geom_angle_publ_flag
O1 Ni OW 92.72(9) . . ?
O1 Ni N2 90.79(9) . . ?
OW Ni N2 100.83(9) . . ?
O1 Ni N1 170.65(9) . . ?
OW Ni N1 87.77(9) . . ?
N2 Ni N1 79.96(10) . . ?
O1 Ni O4 94.28(8) . 2_656 ?
OW Ni O4 94.66(7) . 2_656 ?
N2 Ni O4 163.45(8) . 2_656 ?
N1 Ni O4 94.98(9) . 2_656 ?
O1 Ni O3 86.85(9) . 2_656 ?
OW Ni O3 156.15(7) . 2_656 ?
N2 Ni O3 103.02(8) . 2_656 ?
N1 Ni O3 96.47(8) . 2_656 ?
O4 Ni O3 61.64(7) 2_656 2_656 ?
O1 Ni C20 87.88(9) . 2_656 ?
OW Ni C20 125.39(8) . 2_656 ?
N2 Ni C20 133.77(9) . 2_656 ?
N1 Ni C20 99.45(9) . 2_656 ?
O4 Ni C20 31.10(8) 2_656 2_656 ?
O3 Ni C20 30.76(8) 2_656 2_656 ?
C13 O1 Ni 127.8(2) . . ?
C20 O3 Ni 89.16(16) . 2_646 ?
C20 O4 Ni 89.32(16) . 2_646 ?
C1 N1 C5 118.4(3) . . ?
C1 N1 Ni 129.09(19) . . ?
C5 N1 Ni 112.3(2) . . ?
C10 N2 C6 117.7(3) . . ?
C10 N2 Ni 129.3(2) . . ?
C6 N2 Ni 112.97(19) . . ?
N1 C1 C2 122.7(3) . . ?
C3 C2 C1 119.4(3) . . ?
C2 C3 C4 119.8(3) . . ?
C5 C4 C3 117.2(3) . . ?
C5 C4 C11 118.5(3) . . ?
C3 C4 C11 124.3(3) . . ?
N1 C5 C4 122.5(3) . . ?
N1 C5 C6 117.4(3) . . ?
C4 C5 C6 120.1(3) . . ?
N2 C6 C7 122.5(3) . . ?
N2 C6 C5 117.1(2) . . ?
C7 C6 C5 120.5(3) . . ?
C8 C7 C6 117.8(3) . . ?
C8 C7 C12 124.3(3) . . ?
C6 C7 C12 117.9(3) . . ?
C9 C8 C7 119.4(3) . . ?
C8 C9 C10 119.5(3) . . ?
N2 C10 C9 123.2(3) . . ?
C12 C11 C4 121.1(3) . . ?
C11 C12 C7 121.8(3) . . ?
O1 C13 O2 124.2(3) . . ?
O1 C13 C14 115.7(3) . . ?
O2 C13 C14 120.1(3) . . ?
C13 C14 C15 113.5(3) . . ?
C13 C14 C19 110.3(2) . . ?
C15 C14 C19 109.8(3) . . ?
C14 C15 C16 112.7(3) . . ?
C17 C16 C15 113.5(2) . . ?
C20 C17 C16 112.3(2) . . ?
C20 C17 C18 110.6(2) . . ?
C16 C17 C18 109.1(2) . . ?
C19 C18 C17 112.5(2) . . ?
C18 C19 C14 111.4(2) . . ?
O3 C20 O4 119.0(2) . . ?
O3 C20 C17 121.3(2) . . ?
O4 C20 C17 119.6(2) . . ?
O3 C20 Ni 60.08(14) . 2_646 ?
O4 C20 Ni 59.58(14) . 2_646 ?
C17 C20 Ni 173.3(2) . 2_646 ?

loop_
_geom_bond_atom_site_label_1
_geom_bond_atom_site_label_2
_geom_bond_distance
_geom_bond_site_symmetry_2
_geom_bond_publ_flag
Ni O1 2.035(2) . ?
Ni OW 2.0629(19) . ?
Ni N2 2.068(2) . ?
Ni N1 2.085(3) . ?
Ni O4 2.1244(19) 2_656 ?
Ni O3 2.1353(19) 2_656 ?
Ni C20 2.463(3) 2_656 ?
O1 C13 1.254(3) . ?
O2 C13 1.266(4) . ?
O3 C20 1.260(3) . ?
O3 Ni 2.1353(18) 2_646 ?
O4 C20 1.273(3) . ?
O4 Ni 2.1244(19) 2_646 ?
N1 C1 1.321(4) . ?
N1 C5 1.363(3) . ?
N2 C10 1.308(4) . ?
N2 C6 1.367(4) . ?
C1 C2 1.397(4) . ?
C2 C3 1.360(5) . ?
C3 C4 1.407(5) . ?
C4 C5 1.401(4) . ?
C4 C11 1.428(4) . ?
C5 C6 1.420(4) . ?
C6 C7 1.404(4) . ?
C7 C8 1.390(5) . ?
C7 C12 1.428(5) . ?
C8 C9 1.356(5) . ?
C9 C10 1.403(4) . ?
C11 C12 1.344(5) . ?
C13 C14 1.527(4) . ?
C14 C15 1.515(4) . ?
C14 C19 1.527(4) . ?
C15 C16 1.510(4) . ?
C16 C17 1.528(4) . ?
C17 C20 1.519(4) . ?
C17 C18 1.544(4) . ?
C18 C19 1.516(4) . ?
C20 Ni 2.463(3) 2_646 ?
